data_7054791
loop_
_publ_author_name
'Lennartson, Anders'
'H\%akansson, Mikael'

_publ_section_title
;
 Absolute asymmetric synthesis of five-coordinate complexes
;
_journal_issue 8
_journal_name_full 'New J. Chem.'
_journal_page_first 5936
_journal_paper_doi 10.1039/C5NJ00254K
_journal_volume 39
_journal_year 2015
_chemical_absolute_configuration ad
_chemical_formula_moiety 'C8 H12 Cl2 Cu N2'
_chemical_formula_sum 'C8 H12 Cl2 Cu N2'
_chemical_formula_weight 270.64
_chemical_name_systematic C-catena(bis((\m2-chloro)-chloro-(2-(2-methylaminoethyl)pyridine)-copper(II)))
_space_group_IT_number 19
_symmetry_cell_setting orthorhombic
_symmetry_Int_Tables_number 19
_symmetry_space_group_name_Hall 'P 2ac 2ab'
_symmetry_space_group_name_H-M 'P 21 21 21'
_atom_sites_solution_hydrogens geom
_atom_sites_solution_primary direct
_atom_sites_solution_secondary difmap
_audit_creation_method SHELXL-97
_audit_update_record
;
2015-01-27 deposited with the CCDC.
2015-04-20 downloaded from the CCDC.
;
_cell_angle_alpha 90.00
_cell_angle_beta 90.00
_cell_angle_gamma 90.00
_cell_formula_units_Z 4
_cell_length_a 6.5112(16)
_cell_length_b 8.2566(17)
_cell_length_c 19.598(5)
_cell_measurement_reflns_used 6581
_cell_measurement_temperature 289(2)
_cell_measurement_theta_max 25.00
_cell_measurement_theta_min 3.23
_cell_volume 1053.6(4)
_computing_cell_refinement 'CrystalClear(Rigaku, 2000)'
_computing_data_collection 'CrystalClear(Rigaku, 2000)'
_computing_data_reduction 'CrystalClear(Rigaku, 2000)'
_computing_molecular_graphics 'ORTEP-3 and PLUTON'
_computing_publication_material SHELXL-97
_computing_structure_refinement SHELXL-97
_computing_structure_solution SIR92
_diffrn_ambient_temperature 289(2)
_diffrn_detector_area_resol_mean 105
_diffrn_measured_fraction_theta_full 0.976
_diffrn_measured_fraction_theta_max 0.976
_diffrn_measurement_device_type 'Rigaku R-AXIS IIC image-plate system'
_diffrn_measurement_method \f
_diffrn_radiation_monochromator graphite
_diffrn_radiation_probe x-ray
_diffrn_radiation_type MoK\a
_diffrn_radiation_wavelength 0.71073
_diffrn_reflns_av_R_equivalents 0.0528
_diffrn_reflns_av_sigmaI/netI 0.0406
_diffrn_reflns_limit_h_max 7
_diffrn_reflns_limit_h_min -7
_diffrn_reflns_limit_k_max 9
_diffrn_reflns_limit_k_min -9
_diffrn_reflns_limit_l_max 23
_diffrn_reflns_limit_l_min -23
_diffrn_reflns_number 6581
_diffrn_reflns_theta_full 25.00
_diffrn_reflns_theta_max 25.00
_diffrn_reflns_theta_min 3.23
_diffrn_source 'rotating anode X-ray tube'
_diffrn_source_type RU-H3R
_diffrn_standards_decay_% 0
_diffrn_standards_interval_count 0
_diffrn_standards_interval_time 0
_diffrn_standards_number 0
_exptl_absorpt_coefficient_mu 2.534
_exptl_absorpt_correction_T_max 0.60
_exptl_absorpt_correction_T_min 0.3804
_exptl_absorpt_correction_type multi-scan
_exptl_absorpt_process_details '(CrystalClear; Rigaku, 2000)'
_exptl_crystal_colour blue
_exptl_crystal_density_diffrn 1.706
_exptl_crystal_density_method 'not measured'
_exptl_crystal_description block
_exptl_crystal_F_000 548
_exptl_crystal_size_max 0.4
_exptl_crystal_size_mid 0.2
_exptl_crystal_size_min 0.2
_refine_diff_density_max 0.239
_refine_diff_density_min -0.313
_refine_diff_density_rms 0.049
_refine_ls_abs_structure_details 'Flack H D (1983), Acta Cryst. A39, 876-881'
_refine_ls_abs_structure_Flack -0.032(15)
_refine_ls_extinction_method none
_refine_ls_goodness_of_fit_ref 0.994
_refine_ls_hydrogen_treatment mixed
_refine_ls_matrix_type full
_refine_ls_number_parameters 123
_refine_ls_number_reflns 1818
_refine_ls_number_restraints 0
_refine_ls_restrained_S_all 0.994
_refine_ls_R_factor_all 0.0253
_refine_ls_R_factor_gt 0.0240
_refine_ls_shift/su_max 0.002
_refine_ls_shift/su_mean 0.000
_refine_ls_structure_factor_coef Fsqd
_refine_ls_weighting_details 'calc w=1/[\s^2^(Fo^2^)+(0.0243P)^2^+0.0000P] where P=(Fo^2^+2Fc^2^)/3'
_refine_ls_weighting_scheme calc
_refine_ls_wR_factor_gt 0.0518
_refine_ls_wR_factor_ref 0.0520
_reflns_number_gt 1736
_reflns_number_total 1818
_reflns_threshold_expression >2sigma(I)
_cod_data_source_file c5nj00254k1.cif
_cod_data_source_block 1
_cod_depositor_comments 'Adding full bibliography for 7054791--7054793.cif.'
_cod_database_code 7054791

loop_
_symmetry_equiv_pos_as_xyz
'x, y, z'
'-x+1/2, -y, z+1/2'
'x+1/2, -y+1/2, -z'
'-x, y+1/2, -z+1/2'

loop_
_atom_site_label
_atom_site_type_symbol
_atom_site_fract_x
_atom_site_fract_y
_atom_site_fract_z
_atom_site_U_iso_or_equiv
_atom_site_adp_type
_atom_site_occupancy
_atom_site_symmetry_multiplicity
_atom_site_calc_flag
_atom_site_refinement_flags
C1 C 0.5816(5) 0.7661(4) 0.80081(13) 0.0412(6) Uani 1 1 d .
H1 H 0.4878 0.7055 0.8259 0.049 Uiso 1 1 calc R
C2 C 0.5397(5) 0.7982(4) 0.73394(14) 0.0517(9) Uani 1 1 d .
H2 H 0.4187 0.7613 0.7141 0.062 Uiso 1 1 calc R
C3 C 0.6778(7) 0.8851(4) 0.69673(15) 0.0582(10) Uani 1 1 d .
H3 H 0.6527 0.9078 0.6510 0.070 Uiso 1 1 calc R
C4 C 0.8526(5) 0.9384(4) 0.72722(15) 0.0504(9) Uani 1 1 d .
H4 H 0.9484 0.9971 0.7022 0.061 Uiso 1 1 calc R
C5 C 0.8884(5) 0.9054(3) 0.79553(14) 0.0373(6) Uani 1 1 d .
C6 C 1.0709(5) 0.9673(4) 0.83311(15) 0.0458(8) Uani 1 1 d .
H6A H 1.1580 1.0271 0.8018 0.055 Uiso 1 1 calc R
H6B H 1.1495 0.8764 0.8505 0.055 Uiso 1 1 calc R
C7 C 1.0109(6) 1.0764(4) 0.89187(15) 0.0466(8) Uani 1 1 d .
H7A H 1.1316 1.1338 0.9079 0.056 Uiso 1 1 calc R
H7B H 0.9128 1.1562 0.8759 0.056 Uiso 1 1 calc R
C8 C 0.7797(6) 1.0867(4) 0.98899(18) 0.0565(9) Uani 1 1 d .
H8A H 0.7320 1.0274 1.0280 0.085 Uiso 1 1 calc R
H8B H 0.6646 1.1171 0.9612 0.085 Uiso 1 1 calc R
H8C H 0.8507 1.1823 1.0038 0.085 Uiso 1 1 calc R
Cl1 Cl 0.76745(12) 0.49387(8) 0.90551(4) 0.04304(18) Uani 1 1 d .
Cl2 Cl 0.89362(11) 0.69847(9) 1.04077(3) 0.03927(18) Uani 1 1 d .
Cu1 Cu 0.80720(4) 0.75935(3) 0.930213(13) 0.02849(10) Uani 1 1 d .
N1 N 0.7527(3) 0.8186(3) 0.83173(10) 0.0325(5) Uani 1 1 d .
N2 N 0.9196(4) 0.9849(3) 0.94920(12) 0.0359(5) Uani 1 1 d .
H9 H 1.028(6) 0.960(5) 0.9792(19) 0.069(12) Uiso 1 1 d .

loop_
_atom_site_aniso_label
_atom_site_aniso_U_11
_atom_site_aniso_U_22
_atom_site_aniso_U_33
_atom_site_aniso_U_23
_atom_site_aniso_U_13
_atom_site_aniso_U_12
C1 0.0425(14) 0.0483(17) 0.0329(13) -0.0016(14) -0.0030(12) 0.0003(15)
C2 0.0550(19) 0.069(2) 0.0310(14) -0.0024(15) -0.0099(15) 0.0112(17)
C3 0.081(3) 0.068(2) 0.0255(15) 0.0047(14) -0.0070(18) 0.030(2)
C4 0.063(2) 0.0567(19) 0.0312(16) 0.0167(14) 0.0137(16) 0.0153(17)
C5 0.0406(15) 0.0401(16) 0.0312(14) 0.0071(12) 0.0087(13) 0.0118(13)
C6 0.0391(16) 0.0522(19) 0.0460(17) 0.0124(14) 0.0101(15) -0.0054(14)
C7 0.0586(19) 0.0357(16) 0.0457(16) 0.0052(14) 0.0006(16) -0.0091(15)
C8 0.066(2) 0.0381(17) 0.065(2) -0.0128(15) 0.015(2) -0.0004(17)
Cl1 0.0564(4) 0.0289(3) 0.0438(4) -0.0029(3) -0.0022(3) 0.0041(3)
Cl2 0.0360(3) 0.0539(4) 0.0279(3) 0.0098(3) -0.0054(3) -0.0089(3)
Cu1 0.03518(17) 0.02787(16) 0.02242(15) 0.00302(13) -0.00029(12) 0.00011(14)
N1 0.0345(12) 0.0356(11) 0.0272(10) 0.0037(9) 0.0032(10) 0.0058(10)
N2 0.0399(13) 0.0319(12) 0.0358(13) 0.0003(10) -0.0021(11) -0.0017(11)

loop_
_atom_type_symbol
_atom_type_description
_atom_type_scat_dispersion_real
_atom_type_scat_dispersion_imag
_atom_type_scat_source
C C 0.0033 0.0016 'International Tables Vol C Tables 4.2.6.8 and 6.1.1.4'
H H 0.0000 0.0000 'International Tables Vol C Tables 4.2.6.8 and 6.1.1.4'
Cl Cl 0.1484 0.1585 'International Tables Vol C Tables 4.2.6.8 and 6.1.1.4'
Cu Cu 0.3201 1.2651 'International Tables Vol C Tables 4.2.6.8 and 6.1.1.4'
N N 0.0061 0.0033 'International Tables Vol C Tables 4.2.6.8 and 6.1.1.4'

loop_
_geom_angle_atom_site_label_1
_geom_angle_atom_site_label_2
_geom_angle_atom_site_label_3
_geom_angle
N1 C1 C2 122.5(3)
C3 C2 C1 119.0(3)
C4 C3 C2 119.2(3)
C3 C4 C5 120.1(3)
N1 C5 C4 120.4(3)
N1 C5 C6 116.6(2)
C4 C5 C6 123.0(3)
C5 C6 C7 112.0(3)
N2 C7 C6 112.2(2)
N1 Cu1 N2 90.93(9)
N1 Cu1 Cl1 90.58(7)
N2 Cu1 Cl1 165.46(7)
N1 Cu1 Cl2 175.75(7)
N2 Cu1 Cl2 86.54(7)
Cl1 Cu1 Cl2 91.02(3)
C1 N1 C5 118.8(2)
C1 N1 Cu1 119.95(19)
C5 N1 Cu1 121.24(19)
C8 N2 C7 111.2(2)
C8 N2 Cu1 113.5(2)
C7 N2 Cu1 118.23(18)

loop_
_geom_bond_atom_site_label_1
_geom_bond_atom_site_label_2
_geom_bond_distance
C1 N1 1.340(4)
C1 C2 1.365(4)
C2 C3 1.362(5)
C3 C4 1.359(5)
C4 C5 1.386(4)
C5 N1 1.341(4)
C5 C6 1.489(5)
C6 C7 1.513(4)
C7 N2 1.478(4)
C8 N2 1.464(4)
Cl1 Cu1 2.2597(8)
Cl2 Cu1 2.2944(9)
Cu1 N1 2.022(2)
Cu1 N2 2.036(2)
